data_1100863
loop_
_publ_author_name
'de Fr\'emont, Pierre'
'Scott, Natalie M.'
'Stevens, Edwin D.'
'Nolan, Steven P.'

_publ_section_title
;
 Synthesis and Structural Characterization of <i>N</i> -Heterocyclic
 Carbene Gold(I) Complexes
;
_journal_issue 10
_journal_name_full Organometallics
_journal_page_first 2411
_journal_page_last 2418
_journal_paper_doi 10.1021/om050111c
_journal_volume 24
_journal_year 2005
_chemical_formula_sum 'C7 H12 Au Cl N2'
_chemical_formula_weight 356.60
_space_group_IT_number 14
_symmetry_cell_setting monoclinic
_symmetry_space_group_name_Hall '-P 2yn'
_symmetry_space_group_name_H-M 'P 1 21/n 1'
_atom_sites_solution_hydrogens geom
_atom_sites_solution_primary direct
_atom_sites_solution_secondary difmap
_cell_angle_alpha 90.00
_cell_angle_beta 90.00
_cell_angle_gamma 90.00
_cell_formula_units_Z 4
_cell_length_a 10.405(2)
_cell_length_b 8.4073(18)
_cell_length_c 11.068(2)
_cell_measurement_reflns_used 8143
_cell_measurement_temperature 396(2)
_cell_measurement_theta_max 30.714
_cell_measurement_theta_min 2.423
_cell_volume 968.3(4)
_diffrn_ambient_temperature 396(2)
_diffrn_detector_area_resol_mean ?
_diffrn_measured_fraction_theta_full 0.989
_diffrn_measured_fraction_theta_max 0.989
_diffrn_measurement_device_type 'CCD area detector'
_diffrn_measurement_method 'phi and omega scans'
_diffrn_radiation_monochromator graphite
_diffrn_radiation_source 'fine-focus sealed tube'
_diffrn_radiation_type MoK\a
_diffrn_radiation_wavelength 0.71073
_diffrn_reflns_av_R_equivalents 0.1007
_diffrn_reflns_av_sigmaI/netI 0.0679
_diffrn_reflns_limit_h_max 14
_diffrn_reflns_limit_h_min -14
_diffrn_reflns_limit_k_max 12
_diffrn_reflns_limit_k_min -12
_diffrn_reflns_limit_l_max 15
_diffrn_reflns_limit_l_min -15
_diffrn_reflns_number 16002
_diffrn_reflns_theta_full 30.73
_diffrn_reflns_theta_max 30.73
_diffrn_reflns_theta_min 2.69
_diffrn_standards_decay_% ?
_diffrn_standards_interval_count ?
_diffrn_standards_interval_time ?
_diffrn_standards_number ?
_exptl_absorpt_coefficient_mu 15.411
_exptl_absorpt_correction_T_max 1.000000
_exptl_absorpt_correction_T_min 0.474615
_exptl_absorpt_correction_type empirical
_exptl_absorpt_process_details ?
_exptl_crystal_colour colorless
_exptl_crystal_density_diffrn 2.446
_exptl_crystal_density_meas 0
_exptl_crystal_density_method 'not measured'
_exptl_crystal_description prism
_exptl_crystal_F_000 656
_exptl_crystal_size_max 0.4
_exptl_crystal_size_mid 0.4
_exptl_crystal_size_min 0.4
_refine_diff_density_max 3.124
_refine_diff_density_min -5.229
_refine_diff_density_rms 0.354
_refine_ls_extinction_coef ?
_refine_ls_extinction_method none
_refine_ls_goodness_of_fit_ref 1.080
_refine_ls_hydrogen_treatment mixed
_refine_ls_matrix_type full
_refine_ls_number_parameters 104
_refine_ls_number_reflns 2962
_refine_ls_number_restraints 0
_refine_ls_restrained_S_all 1.080
_refine_ls_R_factor_all 0.0698
_refine_ls_R_factor_gt 0.0477
_refine_ls_shift/su_max 0.000
_refine_ls_shift/su_mean 0.000
_refine_ls_structure_factor_coef Fsqd
_refine_ls_weighting_details 'calc w=1/[\s^2^(Fo^2^)+(0.0372P)^2^+14.7563P] where P=(Fo^2^+2Fc^2^)/3'
_refine_ls_weighting_scheme calc
_refine_ls_wR_factor_gt 0.1035
_refine_ls_wR_factor_ref 0.1102
_reflns_number_gt 2282
_reflns_number_total 2962
_reflns_threshold_expression >2sigma(I)
_cod_depositor_comments
;
The following automatic conversions were performed:
'_symmetry_cell_setting' value 'Monoclinic' changed to 'monoclinic'
according to '/home/saulius/struct/CIF-dictionaries/cif_core.dic'
dictionary named 'cif_core.dic' version 2.4.1 from 2010-06-29.

Automatic conversion script
Id: cif_fix_enum 1527 2010-12-29 10:47:43Z saulius 
;
_cod_original_sg_symbol_H-M P2(1)/n
_cod_database_code 1100863

loop_
_symmetry_equiv_pos_as_xyz
'x, y, z'
'-x+1/2, y+1/2, -z+1/2'
'-x, -y, -z'
'x-1/2, -y-1/2, z-1/2'

loop_
_atom_site_label
_atom_site_type_symbol
_atom_site_fract_x
_atom_site_fract_y
_atom_site_fract_z
_atom_site_U_iso_or_equiv
_atom_site_adp_type
_atom_site_occupancy
_atom_site_symmetry_multiplicity
_atom_site_calc_flag
_atom_site_refinement_flags
_atom_site_disorder_assembly
_atom_site_disorder_group
Au1 Au 0.07137(3) 0.22170(4) 0.11976(3) 0.01399(11) Uani 1 1 d . . .
N1 N -0.0002(7) 0.2250(9) -0.1416(6) 0.0137(13) Uani 1 1 d . . .
Cl1 Cl 0.0574(2) 0.2876(3) 0.3199(2) 0.0264(5) Uani 1 1 d . . .
C1 C 0.0809(8) 0.1717(11) -0.0554(7) 0.0141(16) Uani 1 1 d . . .
N2 N 0.1676(7) 0.0774(9) -0.1146(6) 0.0139(14) Uani 1 1 d . . .
C4 C -0.1086(9) 0.3309(13) -0.1199(9) 0.024(2) Uani 1 1 d . . .
H4A H -0.1144 0.3539 -0.0351 0.035 Uiso 1 1 calc R . .
H4B H -0.1864 0.2806 -0.1464 0.035 Uiso 1 1 calc R . .
H4C H -0.0962 0.4281 -0.1639 0.035 Uiso 1 1 calc R . .
C2 C 0.0356(9) 0.1657(12) -0.2553(8) 0.0163(17) Uani 1 1 d . . .
C5 C 0.2701(9) -0.0103(12) -0.0571(9) 0.022(2) Uani 1 1 d . . .
H5A H 0.3515 0.0282 -0.0858 0.033 Uiso 1 1 calc R . .
H5B H 0.2619 -0.1212 -0.0761 0.033 Uiso 1 1 calc R . .
H5C H 0.2652 0.0039 0.0288 0.033 Uiso 1 1 calc R . .
C3 C 0.1411(8) 0.0751(11) -0.2376(8) 0.0160(17) Uani 1 1 d . . .
C7 C 0.2197(10) -0.0178(14) -0.3238(10) 0.028(2) Uani 1 1 d . . .
H7A H 0.1802 -0.0152 -0.4021 0.042 Uiso 1 1 calc R . .
H7B H 0.2258 -0.1259 -0.2966 0.042 Uiso 1 1 calc R . .
H7C H 0.3043 0.0275 -0.3287 0.042 Uiso 1 1 calc R . .
C6 C -0.0416(12) 0.2022(14) -0.3650(9) 0.030(2) Uani 1 1 d . . .
H6A H -0.0599 0.3141 -0.3676 0.046 Uiso 1 1 calc R . .
H6B H -0.1208 0.1436 -0.3625 0.046 Uiso 1 1 calc R . .
H6C H 0.0060 0.1725 -0.4358 0.046 Uiso 1 1 calc R . .

loop_
_atom_site_aniso_label
_atom_site_aniso_U_11
_atom_site_aniso_U_22
_atom_site_aniso_U_33
_atom_site_aniso_U_23
_atom_site_aniso_U_13
_atom_site_aniso_U_12
Au1 0.01401(16) 0.01681(17) 0.01115(15) -0.00087(13) 0.00056(10) -0.00388(14)
N1 0.016(3) 0.015(3) 0.010(3) -0.002(3) -0.002(3) 0.001(3)
Cl1 0.0269(11) 0.0401(14) 0.0123(9) -0.0057(9) 0.0008(8) 0.0014(11)
C1 0.016(4) 0.014(4) 0.012(4) 0.001(3) -0.002(3) -0.006(3)
N2 0.010(3) 0.020(4) 0.011(3) 0.001(3) 0.001(3) -0.002(3)
C4 0.020(4) 0.017(4) 0.034(5) 0.002(4) -0.003(4) 0.004(4)
C2 0.021(4) 0.016(4) 0.011(4) 0.000(3) 0.002(3) -0.009(4)
C5 0.017(4) 0.025(5) 0.025(5) 0.003(4) -0.002(4) 0.003(4)
C3 0.015(4) 0.020(5) 0.014(4) 0.001(3) 0.002(3) -0.008(3)
C7 0.023(5) 0.037(6) 0.024(5) -0.005(4) 0.009(4) -0.003(4)
C6 0.041(6) 0.032(7) 0.018(5) 0.000(4) -0.010(4) -0.006(5)

loop_
_atom_type_symbol
_atom_type_description
_atom_type_scat_dispersion_real
_atom_type_scat_dispersion_imag
_atom_type_scat_source
C C 0.0033 0.0016 'International Tables Vol C Tables 4.2.6.8 and 6.1.1.4'
H H 0.0000 0.0000 'International Tables Vol C Tables 4.2.6.8 and 6.1.1.4'
N N 0.0061 0.0033 'International Tables Vol C Tables 4.2.6.8 and 6.1.1.4'
Cl Cl 0.1484 0.1585 'International Tables Vol C Tables 4.2.6.8 and 6.1.1.4'
Au Au -2.0133 8.8022 'International Tables Vol C Tables 4.2.6.8 and 6.1.1.4'

loop_
_geom_angle_atom_site_label_1
_geom_angle_atom_site_label_2
_geom_angle_atom_site_label_3
_geom_angle
_geom_angle_site_symmetry_1
_geom_angle_site_symmetry_3
_geom_angle_publ_flag
C1 Au1 Cl1 178.0(3) . . ?
C1 N1 C2 110.4(8) . . ?
C1 N1 C4 124.8(8) . . ?
C2 N1 C4 124.8(8) . . ?
N1 C1 N2 105.5(7) . . ?
N1 C1 Au1 126.0(7) . . ?
N2 C1 Au1 128.5(6) . . ?
C1 N2 C3 110.3(7) . . ?
C1 N2 C5 124.9(7) . . ?
C3 N2 C5 124.8(8) . . ?
C3 C2 N1 106.6(7) . . ?
C3 C2 C6 132.4(9) . . ?
N1 C2 C6 121.0(9) . . ?
C2 C3 N2 107.2(8) . . ?
C2 C3 C7 130.8(9) . . ?
N2 C3 C7 122.0(8) . . ?

loop_
_geom_bond_atom_site_label_1
_geom_bond_atom_site_label_2
_geom_bond_distance
_geom_bond_site_symmetry_2
_geom_bond_publ_flag
Au1 C1 1.987(8) . ?
Au1 Cl1 2.288(2) . ?
N1 C1 1.350(11) . ?
N1 C2 1.404(11) . ?
N1 C4 1.456(12) . ?
C1 N2 1.368(11) . ?
N2 C3 1.389(11) . ?
N2 C5 1.444(12) . ?
C2 C3 1.351(13) . ?
C2 C6 1.488(13) . ?
C3 C7 1.480(13) . ?
